data_7114197
loop_
_publ_author_name
'Thallapally, Praveen K.'
'Desiraju, Gautam R.'
'Bagieu-Beucher, Muriel'
'Masse, Ren\'e'
'Bourgogne, Cyril'
'Nicoud, Jean-Fran\,cois'

_publ_section_title
;
 1,3-Dibromo-2,4,6-trinitrobenzene (DBTNB). Crystal engineering and
 perfect polar alignment of two-dimensional hyperpolarizable chromophores
;
_journal_issue 10
_journal_name_full 'Chemical Communications'
_journal_page_first 1052
_journal_paper_doi 10.1039/b201224c
_journal_year 2002
_chemical_formula_moiety 'C6 H Br2 N3 O6 '
_chemical_formula_sum 'C6 H Br2 N3 O6'
_chemical_formula_weight 370.90
_space_group_IT_number 5
_symmetry_cell_setting monoclinic
_symmetry_Int_Tables_number 5
_symmetry_space_group_name_Hall 'C 2y'
_symmetry_space_group_name_H-M 'C 1 2 1'
_audit_creation_date 2001-06-19
_audit_creation_method 'by teXsan for Windows v1.0'
_audit_update_record
;
?
;
_cell_angle_alpha 90
_cell_angle_beta 98.835(4)
_cell_angle_gamma 90
_cell_formula_units_Z 2
_cell_length_a 10.4037(5)
_cell_length_b 8.0950(4)
_cell_length_c 6.3192(3)
_cell_measurement_reflns_used 1219
_cell_measurement_temperature 296.2
_cell_measurement_theta_max 26.9
_cell_measurement_theta_min 2.5
_cell_volume 525.88(4)
_computing_cell_refinement KappaCCD
_computing_data_collection KappaCCD
_computing_data_reduction 'teXsan for Windows (MSC, 1997)'
_computing_publication_material 'teXsan for Windows (MSC, 1997)'
_computing_structure_refinement 'teXsan for Windows (MSC, 1997)'
_computing_structure_solution
;
SIR92 (Altomare, et. al. 1993)
;
_diffrn_ambient_temperature 296.2
_diffrn_measurement_device KappaCCD
_diffrn_measurement_method CCD
_diffrn_orient_matrix_UB_11 0.00000
_diffrn_orient_matrix_UB_12 0.00000
_diffrn_orient_matrix_UB_13 0.00000
_diffrn_orient_matrix_UB_21 0.00000
_diffrn_orient_matrix_UB_22 0.00000
_diffrn_orient_matrix_UB_23 0.00000
_diffrn_orient_matrix_UB_31 0.00000
_diffrn_orient_matrix_UB_32 0.00000
_diffrn_orient_matrix_UB_33 0.00000
_diffrn_radiation_detector CCD
_diffrn_radiation_monochromator graphite
_diffrn_radiation_source 'fine-focus sealed tube'
_diffrn_radiation_type 'Ag K\a'
_diffrn_radiation_wavelength 0.5608
_diffrn_reflns_av_R_equivalents 0.060
_diffrn_reflns_av_sigmaI/netI 0.073
_diffrn_reflns_limit_h_max 16
_diffrn_reflns_limit_h_min -16
_diffrn_reflns_limit_k_max 12
_diffrn_reflns_limit_k_min -13
_diffrn_reflns_limit_l_max 10
_diffrn_reflns_limit_l_min -10
_diffrn_reflns_number 5323
_diffrn_reflns_reduction_process 'Lp corrections applied'
_diffrn_reflns_theta_max 26.9
_diffrn_reflns_theta_min 2.5
_diffrn_standards_decay_% 0.00
_diffrn_standards_interval_count 0
_diffrn_standards_number 0
_exptl_absorpt_coefficient_mu '4.139 mm-1'
_exptl_absorpt_correction_type 'SORTAV (Blessing,1995)'
_exptl_crystal_colour yellow
_exptl_crystal_density_diffrn 2.342
_exptl_crystal_density_meas ?
_exptl_crystal_description prism
_exptl_crystal_F_000 352.00
_exptl_crystal_size_max 0.16
_exptl_crystal_size_mid 0.40
_exptl_crystal_size_min 0.40
_refine_diff_density_max 0.31
_refine_diff_density_min -0.63
_refine_ls_extinction_method none
_refine_ls_goodness_of_fit_all 1.192
_refine_ls_goodness_of_fit_ref 1.190
_refine_ls_hydrogen_treatment noref
_refine_ls_matrix_type full
_refine_ls_number_constraints 0
_refine_ls_number_parameters 78
_refine_ls_number_reflns 910
_refine_ls_number_restraints 0
_refine_ls_R_factor_all 0.0281
_refine_ls_R_factor_gt 0.0280
_refine_ls_shift/su_max 0.0000
_refine_ls_shift/su_mean 0.0000
_refine_ls_structure_factor_coef F
_refine_ls_weighting_details 'w = 1/[\s^2^(Fo) + 0.00010|Fo|^2^]'
_refine_ls_weighting_scheme sigma
_refine_ls_wR_factor_all 0.0340
_refine_ls_wR_factor_ref 0.0340
_reflns_number_gt 910
_reflns_number_total 1219
_reflns_threshold_expression I>3.00\s(I)
_cod_data_source_file b201224c.txt
_cod_data_source_block '_Template_texray.inf'
_cod_depositor_comments
;
The following automatic conversions were performed:

'_exptl_crystal_density_meas' value 'not measured' was changed to '?'
- the value is perceived as not measured.

Automatic conversion script
Id: cif_fix_values 3008 2015-01-20 13:52:24Z robertas 
;
_cod_original_sg_symbol_H-M 'C 2        '
_cod_original_formula_sum 'C6 H Br2 N3 O6 '
_cod_database_code 7114197

loop_
_symmetry_equiv_pos_as_xyz
'   +x,   +y,   +z'
'   -x,   +y,   -z'
'1/2+x,1/2+y,   +z'
'1/2-x,1/2+y,   -z'

loop_
_atom_site_label
_atom_site_fract_x
_atom_site_fract_y
_atom_site_fract_z
_atom_site_U_iso_or_equiv
_atom_site_occupancy
_atom_site_refinement_flags
_atom_site_adp_type
_atom_site_calc_flag
Br(1) 0.16667(3) 0.0000 0.19172(6) 0.04937(10) 1.000 . Uani d
O(1) 0.1441(4) 0.3432(6) 0.0428(5) 0.0641(10) 1.000 . Uani d
O(2) 0.1730(4) 0.5340(5) 0.2846(7) 0.0676(12) 1.000 . Uani d
O(3) -0.0807(4) -0.2056(4) 0.3675(7) 0.0654(11) 1.000 . Uani d
N(1) 0.1327(4) 0.3988(5) 0.2170(6) 0.0439(9) 1.000 . Uani d
N(2) 0.0000 -0.1374(6) 0.5000 0.0447(13) 1.000 ST Uani d
C(1) 0.0000 0.0439(6) 0.5000 0.0313(10) 1.000 ST Uani d
C(2) 0.0701(3) 0.1258(5) 0.3595(5) 0.0312(7) 1.000 . Uani d
C(3) 0.0669(4) 0.2979(4) 0.3626(5) 0.0326(7) 1.000 . Uani d
C(4) 0.0000 0.3844(6) 0.5000 0.0346(11) 1.000 ST Uani d
H(1) 0.0000 0.5029 0.5000 0.040 1.000 S Uiso d

loop_
_atom_site_aniso_label
_atom_site_aniso_U_11
_atom_site_aniso_U_22
_atom_site_aniso_U_33
_atom_site_aniso_U_12
_atom_site_aniso_U_13
_atom_site_aniso_U_23
Br(1) 0.0480(2) 0.0548(2) 0.0504(2) 0.0058(2) 0.0236(1) -0.0188(2)
O(1) 0.072(2) 0.084(3) 0.042(2) -0.022(2) 0.029(2) 0.004(2)
O(2) 0.085(3) 0.046(2) 0.080(2) -0.018(2) 0.038(2) 0.010(2)
O(3) 0.064(2) 0.039(2) 0.089(3) -0.009(1) -0.000(2) -0.012(2)
N(1) 0.045(2) 0.051(2) 0.040(2) -0.002(2) 0.022(1) 0.014(1)
N(2) 0.041(2) 0.029(2) 0.067(3) 0.0000 0.016(2) 0.0000
C(1) 0.033(2) 0.025(2) 0.038(2) 0.0000 0.012(2) 0.0000
C(2) 0.034(1) 0.033(2) 0.0291(13) 0.0015(12) 0.0146(11) -0.0037(11)
C(3) 0.037(2) 0.034(2) 0.031(1) -0.0023(12) 0.0166(13) 0.0035(11)
C(4) 0.037(2) 0.029(2) 0.042(2) 0.0000 0.020(2) 0.0000

loop_
_atom_type_symbol
_atom_type_oxidation_number
_atom_type_number_in_cell
_atom_type_scat_dispersion_real
_atom_type_scat_dispersion_imag
_atom_type_scat_source
C 0 14 0.000 0.000
;International Tables for Crystallography
(1992, Vol. C, Table 6.1.1.2)
;
H 0 8 0.000 0.000
;International Tables for Crystallography
(1992, Vol. C, Table 6.1.1.2)
;
O 0 8 0.000 0.000
;International Tables for Crystallography
(1992, Vol. C, Table 6.1.1.2)
;
N 0 4 0.000 0.000
;International Tables for Crystallography
(1992, Vol. C, Table 6.1.1.2)
;
Br 0 4 0.000 0.000
;International Tables for Crystallography
(1992, Vol. C, Tables 4.2.6.8 and 6.1.1.1)
;

loop_
_geom_angle_atom_site_label_1
_geom_angle_atom_site_label_2
_geom_angle_atom_site_label_3
_geom_angle
_geom_angle_site_symmetry_1
_geom_angle_site_symmetry_2
_geom_angle_site_symmetry_3
_geom_angle_publ_flag
O1 BR1 O1 105.98(8) . . . ?
O1 BR1 O2 103.50(10) . . . ?
O1 BR1 O3 122.88(11) . . . ?
O1 BR1 O3 59.32(11) . . . ?
O1 BR1 O3 133.87(9) . . . ?
O1 BR1 N1 21.80(9) . . . ?
O1 BR1 N2 122.13(12) . . . ?
O1 BR1 C1 94.28(13) . . . ?
O1 BR1 C2 69.1(1) . . . ?
O1 BR1 C3 46.80(10) . . . ?
O3 BR1 O3 141.2(1) . . . ?
O3 BR1 O3 37.0(1) . . . ?
O3 BR1 N1 112.17(9) . . . ?
O3 BR1 N2 20.95(8) . . . ?
O3 BR1 C1 42.13(11) . . . ?
O3 BR1 C2 65.2(1) . . . ?
O3 BR1 C3 87.32(10) . . . ?
O3 BR1 O3 109.61(7) 3 3 3 ?
O3 BR1 N1 53.63(10) 3 3 3 ?
O3 BR1 N2 120.74(10) 3 3 3 ?
O3 BR1 C1 101.58(10) 3 3 3 ?
O3 BR1 C2 84.0(1) 3 3 3 ?
O3 BR1 C3 67.68(10) 3 3 3 ?
N1 BR1 N2 104.89(12) . . . ?
N1 BR1 C1 76.01(12) . . . ?
N1 BR1 C2 50.2(2) . . . ?
N1 BR1 C3 26.96(9) . . . ?
N2 BR1 C1 28.9(2) . . . ?
N2 BR1 C2 54.7(2) . . . ?
N2 BR1 C3 77.98(12) . . . ?
C1 BR1 C2 25.8(2) . . . ?
C1 BR1 C3 49.08(12) . . . ?
C2 BR1 C3 23.32(13) . . . ?
BR1 O1 BR1 123.1(2) . . . ?
BR1 O1 O1 95.03(9) . . . ?
BR1 O1 O2 117.1(2) . . . ?
BR1 O1 O3 70.47(12) . . . ?
BR1 O1 N1 94.3(3) . . . ?
BR1 O1 N1 109.1(2) . . . ?
BR1 O1 C2 37.66(9) . . . ?
BR1 O1 C2 76.82(12) . . . ?
BR1 O1 C3 65.9(1) . . . ?
BR1 O1 C3 99.4(2) . . . ?
BR1 O1 C4 81.22(12) . . . ?
BR1 O1 C4 113.7(2) . . . ?
BR1 O1 O1 130.3(2) 4 4 4 ?
BR1 O1 O2 91.0(2) 4 4 4 ?
BR1 O1 O3 77.21(13) 4 4 4 ?
BR1 O1 N1 117.8(3) 4 4 4 ?
BR1 O1 N1 108.0(2) 4 4 4 ?
BR1 O1 C2 153.6(2) 4 4 4 ?
BR1 O1 C2 104.33(11) 4 4 4 ?
BR1 O1 C3 149.4(2) 4 4 4 ?
BR1 O1 C3 94.47(12) 4 4 4 ?
BR1 O1 C4 142.2(2) 4 4 4 ?
BR1 O1 C4 71.74(8) 4 4 4 ?
O1 O1 O2 99.0(2) 2 2 2 ?
O1 O1 O3 151.1(2) 2 2 2 ?
O1 O1 N1 85.9(3) 2 2 2 ?
O1 O1 N1 22.78(11) 2 2 2 ?
O1 O1 C2 75.8(1) 2 2 2 ?
O1 O1 C2 50.79(12) 2 2 2 ?
O1 O1 C3 71.5(2) 2 2 2 ?
O1 O1 C3 44.58(13) 2 2 2 ?
O1 O1 C4 66.28(12) 2 2 2 ?
O1 O1 C4 63.73(13) 2 2 2 ?
O2 O1 O3 68.3(2) . . . ?
O2 O1 N1 27.7(3) . . . ?
O2 O1 N1 106.6(3) . . . ?
O2 O1 C2 88.2(2) . . . ?
O2 O1 C2 149.1(3) . . . ?
O2 O1 C3 61.7(2) . . . ?
O2 O1 C3 131.8(3) . . . ?
O2 O1 C4 51.2(2) . . . ?
O2 O1 C4 127.6(3) . . . ?
O3 O1 N1 71.0(3) 3 3 3 ?
O3 O1 N1 173.1(2) 3 3 3 ?
O3 O1 C2 77.9(1) 3 3 3 ?
O3 O1 C2 140.7(2) 3 3 3 ?
O3 O1 C3 79.7(2) 3 3 3 ?
O3 O1 C3 158.9(2) 3 3 3 ?
O3 O1 C4 86.45(11) 3 3 3 ?
O3 O1 C4 144.7(1) 3 3 3 ?
N1 O1 N1 102.3(3) . . . ?
N1 O1 C2 61.2(3) . . . ?
N1 O1 C2 133.8(3) . . . ?
N1 O1 C3 34.0(3) . . . ?
N1 O1 C3 129.3(4) . . . ?
N1 O1 C4 24.9(3) . . . ?
N1 O1 C4 139.4(4) . . . ?
N1 O1 C2 97.5(2) 2 2 2 ?
N1 O1 C2 43.36(12) 2 2 2 ?
N1 O1 C3 93.8(2) 2 2 2 ?
N1 O1 C3 27.30(10) 2 2 2 ?
N1 O1 C4 86.70(12) 2 2 2 ?
N1 O1 C4 42.08(9) 2 2 2 ?
C2 O1 C2 89.4(2) . . . ?
C2 O1 C3 28.91(12) . . . ?
C2 O1 C3 105.7(2) . . . ?
C2 O1 C4 43.85(12) . . . ?
C2 O1 C4 128.1(2) . . . ?
C2 O1 C3 106.3(2) 2 2 2 ?
C2 O1 C3 22.77(9) 2 2 2 ?
C2 O1 C4 109.73(13) 2 2 2 ?
C2 O1 C4 39.91(10) 2 2 2 ?
C3 O1 C3 113.7(2) . . . ?
C3 O1 C4 15.48(13) . . . ?
C3 O1 C4 135.1(2) . . . ?
C3 O1 C4 110.8(1) 2 2 2 ?
C3 O1 C4 22.88(8) 2 2 2 ?
C4 O1 C4 128.7(1) . . . ?
O1 O2 O3 72.7(2) . . . ?
O1 O2 O3 120.9(3) . . . ?
O1 O2 O3 155.0(3) . . . ?
O1 O2 N1 27.4(2) . . . ?
O1 O2 N2 140.7(3) . . . ?
O1 O2 C1 108.4(2) . . . ?
O1 O2 C2 54.1(1) . . . ?
O1 O2 C2 130.7(3) . . . ?
O1 O2 C3 62.5(2) . . . ?
O1 O2 C4 90.3(2) . . . ?
O1 O2 H1 106.7 . . . no
O3 O2 O3 162.1(2) 3 3 3 ?
O3 O2 O3 126.0(2) 3 3 3 ?
O3 O2 N1 74.7(3) 3 3 3 ?
O3 O2 N2 145.4(2) 3 3 3 ?
O3 O2 C1 40.08(12) 3 3 3 ?
O3 O2 C2 70.21(12) 3 3 3 ?
O3 O2 C2 58.6(1) 3 3 3 ?
O3 O2 C3 81.9(2) 3 3 3 ?
O3 O2 C4 103.0(2) 3 3 3 ?
O3 O2 H1 119.3 3 3 3 no
N1 O2 N2 129.0(4) . . . ?
N1 O2 C1 114.8(3) . . . ?
N1 O2 C2 27.8(2) . . . ?
N1 O2 C2 129.5(3) . . . ?
N1 O2 C3 35.1(2) . . . ?
N1 O2 C4 63.7(3) . . . ?
N1 O2 H1 82.0 . . . no
C1 O2 C2 105.6(2) 3 3 3 ?
C1 O2 C2 23.70(8) 3 3 3 ?
C1 O2 C3 114.2(2) 3 3 3 ?
C1 O2 C4 120.1(2) 3 3 3 ?
C1 O2 H1 123.3 3 3 3 no
C2 O2 C2 110.5(2) . . . ?
C2 O2 C3 13.24(12) . . . ?
C2 O2 C4 43.43(12) . . . ?
C2 O2 H1 64.0 . . . no
C3 O2 C4 30.8(1) . . . ?
C3 O2 H1 51.1 . . . no
C4 O2 H1 20.7 . . . no
BR1 O3 BR1 141.2(1) . . . ?
BR1 O3 BR1 109.19(9) . . . ?
BR1 O3 O1 111.7(1) . . . ?
BR1 O3 O2 106.17(12) . . . ?
BR1 O3 O2 67.48(10) . . . ?
BR1 O3 O2 147.8(2) . . . ?
BR1 O3 O3 73.6(2) . . . ?
BR1 O3 N1 120.5(2) . . . ?
BR1 O3 N2 61.8(2) . . . ?
BR1 O3 C1 55.55(9) . . . ?
BR1 O3 C2 33.07(7) . . . ?
BR1 O3 C2 78.40(10) . . . ?
BR1 O3 C4 112.23(13) . . . ?
BR1 O3 H1 109.1 . . . no
N2 O3 C2 47.7(3) . . . ?
N2 O3 C2 44.3(2) . . . ?
N2 O3 C4 98.7(3) . . . ?
N2 O3 H1 92.0 . . . no
C1 O3 C2 24.55(8) . . . ?
C1 O3 C2 23.10(8) . . . ?
C1 O3 C4 133.4(2) . . . ?
C1 O3 H1 126.8 . . . no
C2 O3 C2 46.09(12) . . . ?
C2 O3 C4 136.0(2) . . . ?
C2 O3 H1 130.5 . . . no
BR1 N1 O1 63.9(3) . . . ?
BR1 N1 O1 86.0(1) . . . ?
BR1 N1 O2 150.4(3) . . . ?
BR1 N1 O3 68.82(12) . . . ?
BR1 N1 N1 92.24(8) . . . ?
BR1 N1 C2 34.94(9) . . . ?
BR1 N1 C3 63.0(2) . . . ?
BR1 N1 C4 93.8(2) . . . ?
BR1 N1 H1 115.8 . . . no
O1 N1 O1 71.3(3) . . . ?
O1 N1 O2 124.9(4) . . . ?
O1 N1 O3 87.4(3) . . . ?
O1 N1 N1 58.4(3) . . . ?
O1 N1 C2 93.8(3) . . . ?
O1 N1 C3 118.7(4) . . . ?
O1 N1 C4 143.0(4) . . . ?
O1 N1 H1 153.4 . . . no
O1 N1 O2 123.4(4) 2 2 2 ?
O1 N1 O3 152.5(2) 2 2 2 ?
O1 N1 N1 19.30(10) 2 2 2 ?
O1 N1 C2 78.0(2) 2 2 2 ?
O1 N1 C3 76.6(2) 2 2 2 ?
O1 N1 C4 78.29(12) 2 2 2 ?
O1 N1 H1 82.1 2 2 2 no
O2 N1 O3 82.9(3) . . . ?
O2 N1 N1 116.7(3) . . . ?
O2 N1 C2 139.1(3) . . . ?
O2 N1 C3 116.3(4) . . . ?
O2 N1 C4 89.3(3) . . . ?
O2 N1 H1 69.8 . . . no
O3 N1 N1 145.7(2) 3 3 3 ?
O3 N1 C2 86.6(2) 3 3 3 ?
O3 N1 C3 100.1(3) 3 3 3 ?
O3 N1 C4 113.0(2) 3 3 3 ?
O3 N1 H1 118.1 3 3 3 no
N1 N1 C2 93.6(1) 2 2 2 ?
N1 N1 C3 95.8(3) 2 2 2 ?
N1 N1 C4 96.0(2) 2 2 2 ?
N1 N1 H1 95.7 2 2 2 no
C2 N1 C3 28.1(2) . . . ?
C2 N1 C4 59.0(2) . . . ?
C2 N1 H1 80.9 . . . no
C3 N1 C4 30.9(2) . . . ?
C3 N1 H1 52.8 . . . no
C4 N1 H1 21.9 . . . no
BR1 N2 BR1 136.7(2) . . . ?
BR1 N2 O2 69.94(7) . . . ?
BR1 N2 O2 152.8(2) . . . ?
BR1 N2 O3 97.3(2) . . . ?
BR1 N2 O3 101.9(2) . . . ?
BR1 N2 C1 68.33(10) . . . ?
BR1 N2 C2 38.31(8) . . . ?
BR1 N2 C2 98.4(2) . . . ?
BR1 N2 H1 111.7 . . . no
O3 N2 O3 126.3(6) . . . ?
O3 N2 C1 116.9(3) . . . ?
O3 N2 C2 110.7(3) . . . ?
O3 N2 C2 115.3(3) . . . ?
O3 N2 H1 63.1 . . . no
C1 N2 C2 30.05(10) . . . ?
C1 N2 C2 30.05(10) . . . ?
C1 N2 H1 180.0 . . . no
C2 N2 C2 60.1(2) . . . ?
C2 N2 H1 150.0 . . . no
BR1 C1 BR1 165.5(2) . . . ?
BR1 C1 O2 113.33(8) . . . ?
BR1 C1 O2 66.30(7) . . . ?
BR1 C1 O3 82.3(2) . . . ?
BR1 C1 O3 84.9(2) . . . ?
BR1 C1 N2 82.76(10) . . . ?
BR1 C1 C2 35.5(2) . . . ?
BR1 C1 C2 158.9(3) . . . ?
BR1 C1 C3 67.14(10) . . . ?
BR1 C1 C3 127.3(2) . . . ?
BR1 C1 C4 97.24(10) . . . ?
O3 C1 O3 56.7(3) . . . ?
O3 C1 N2 28.37(12) . . . ?
O3 C1 C2 112.5(2) . . . ?
O3 C1 C2 116.8(2) . . . ?
O3 C1 C3 137.6(1) . . . ?
O3 C1 C3 141.5(2) . . . ?
O3 C1 C4 151.63(12) . . . ?
N2 C1 C2 118.3(2) . . . ?
N2 C1 C2 118.3(2) . . . ?
N2 C1 C3 149.87(11) . . . ?
N2 C1 C3 149.87(11) . . . ?
N2 C1 C4 180.00 . . . ?
C2 C1 C2 123.5(5) . . . ?
C2 C1 C3 31.6(2) . . . ?
C2 C1 C3 91.9(3) . . . ?
C2 C1 C4 61.7(2) . . . ?
C3 C1 C3 60.3(2) . . . ?
C3 C1 C4 30.13(11) . . . ?
BR1 C2 O1 73.3(2) . . . ?
BR1 C2 O1 101.27(13) . . . ?
BR1 C2 O2 103.5(2) . . . ?
BR1 C2 O2 79.30(13) . . . ?
BR1 C2 O3 81.7(2) . . . ?
BR1 C2 O3 82.6(2) . . . ?
BR1 C2 N1 94.8(2) . . . ?
BR1 C2 N2 87.0(2) . . . ?
BR1 C2 C1 118.7(3) . . . ?
BR1 C2 C2 146.86(12) . . . ?
BR1 C2 C3 124.6(3) . . . ?
BR1 C2 C3 175.5(2) . . . ?
BR1 C2 C4 153.4(2) . . . ?
BR1 C2 H1 144.9 . . . no
O1 C2 O1 53.4(2) . . . ?
O1 C2 O2 37.74(13) . . . ?
O1 C2 O2 109.8(2) . . . ?
O1 C2 O3 137.1(2) . . . ?
O1 C2 O3 155.3(2) . . . ?
O1 C2 N1 25.02(13) . . . ?
O1 C2 N2 155.8(2) . . . ?
O1 C2 C1 163.4(3) . . . ?
O1 C2 C2 139.2(1) . . . ?
O1 C2 C3 53.4(2) . . . ?
O1 C2 C3 110.5(2) . . . ?
O1 C2 C4 81.6(2) . . . ?
O1 C2 H1 73.3 . . . no
O1 C2 O2 67.2(1) 2 2 2 ?
O1 C2 O2 161.0(2) 2 2 2 ?
O1 C2 O3 100.1(2) 2 2 2 ?
O1 C2 O3 140.0(2) 2 2 2 ?
O1 C2 N1 58.6(2) 2 2 2 ?
O1 C2 N2 119.7(2) 2 2 2 ?
O1 C2 C1 110.8(2) 2 2 2 ?
O1 C2 C2 98.0(2) 2 2 2 ?
O1 C2 C3 60.3(2) 2 2 2 ?
O1 C2 C3 83.06(13) 2 2 2 ?
O1 C2 C4 69.29(11) 2 2 2 ?
O1 C2 H1 66.1 2 2 2 no
O2 C2 O2 94.1(1) . . . ?
O2 C2 O3 166.9(2) . . . ?
O2 C2 O3 151.2(2) . . . ?
O2 C2 N1 13.15(12) . . . ?
O2 C2 N2 166.4(2) . . . ?
O2 C2 C1 136.6(3) . . . ?
O2 C2 C2 108.78(10) . . . ?
O2 C2 C3 22.2(2) . . . ?
O2 C2 C3 79.2(1) . . . ?
O2 C2 C4 49.91(12) . . . ?
O2 C2 H1 41.6 . . . no
O3 C2 O3 40.5(2) . . . ?
O3 C2 N1 157.6(2) . . . ?
O3 C2 N2 21.56(9) . . . ?
O3 C2 C1 43.0(2) . . . ?
O3 C2 C2 68.46(12) . . . ?
O3 C2 C3 148.0(3) . . . ?
O3 C2 C3 96.5(2) . . . ?
O3 C2 C4 123.8(2) . . . ?
O3 C2 H1 131.5 . . . no
N1 C2 N2 177.7(2) . . . ?
N1 C2 C1 146.5(3) . . . ?
N1 C2 C2 118.26(12) . . . ?
N1 C2 C3 29.9(2) . . . ?
N1 C2 C3 88.4(2) . . . ?
N1 C2 C4 58.8(1) . . . ?
N1 C2 H1 50.3 . . . no
N2 C2 C1 31.7(2) . . . ?
N2 C2 C2 59.95(10) . . . ?
N2 C2 C3 148.3(3) . . . ?
N2 C2 C3 89.8(1) . . . ?
N2 C2 C4 119.5(2) . . . ?
N2 C2 H1 128.0 . . . no
C1 C2 C2 28.3(2) . . . ?
C1 C2 C3 116.6(3) . . . ?
C1 C2 C3 58.1(2) . . . ?
C1 C2 C4 87.8(3) . . . ?
C1 C2 H1 96.3 . . . no
BR1 C3 O1 67.3(2) . . . ?
BR1 C3 O1 92.22(13) . . . ?
BR1 C3 O2 113.6(2) . . . ?
BR1 C3 N1 90.0(2) . . . ?
BR1 C3 C1 63.78(11) . . . ?
BR1 C3 C2 32.1(2) . . . ?
BR1 C3 C2 93.75(13) . . . ?
BR1 C3 C3 123.59(7) . . . ?
BR1 C3 C4 153.9(3) . . . ?
BR1 C3 H1 176.8 . . . no
O1 C3 O1 63.9(2) . . . ?
O1 C3 O2 55.9(2) . . . ?
O1 C3 N1 27.3(2) . . . ?
O1 C3 C1 128.0(2) . . . ?
O1 C3 C2 97.7(3) . . . ?
O1 C3 C2 154.8(2) . . . ?
O1 C3 C3 162.6(3) . . . ?
O1 C3 C4 138.0(3) . . . ?
O1 C3 H1 115.4 . . . no
O1 C3 O2 91.5(2) 2 2 2 ?
O1 C3 N1 76.1(2) 2 2 2 ?
O1 C3 C1 101.1(2) 2 2 2 ?
O1 C3 C2 96.9(3) 2 2 2 ?
O1 C3 C2 102.2(2) 2 2 2 ?
O1 C3 C3 100.5(2) 2 2 2 ?
O1 C3 C4 95.6(2) 2 2 2 ?
O1 C3 H1 90.6 2 2 2 no
O2 C3 N1 28.5(2) . . . ?
O2 C3 C1 167.1(2) . . . ?
O2 C3 C2 144.6(3) . . . ?
O2 C3 C2 149.0(2) . . . ?
O2 C3 C3 120.6(2) . . . ?
O2 C3 C4 91.0(3) . . . ?
O2 C3 H1 67.8 . . . no
N1 C3 C1 153.7(3) . . . ?
N1 C3 C2 122.0(3) . . . ?
N1 C3 C2 175.9(3) . . . ?
N1 C3 C3 146.4(2) . . . ?
N1 C3 C4 116.0(4) . . . ?
N1 C3 H1 92.1 . . . no
C1 C3 C2 31.7(2) . . . ?
C1 C3 C2 29.99(11) . . . ?
C1 C3 C3 59.87(11) . . . ?
C1 C3 C4 90.3(3) . . . ?
C1 C3 H1 114.2 . . . no
C2 C3 C2 61.7(2) . . . ?
C2 C3 C3 91.6(2) . . . ?
C2 C3 C4 122.0(3) . . . ?
C2 C3 H1 145.9 . . . no
O1 C4 O1 49.99(13) . . . ?
O1 C4 O1 128.7(1) . . . ?
O1 C4 O1 169.0(2) . . . ?
O1 C4 O2 38.52(13) . . . ?
O1 C4 O2 150.3(2) . . . ?
O1 C4 O3 90.6(1) . . . ?
O1 C4 O3 99.9(1) . . . ?
O1 C4 N1 12.14(13) . . . ?
O1 C4 N1 170.70(13) . . . ?
O1 C4 C1 84.49(12) . . . ?
O1 C4 C2 54.59(12) . . . ?
O1 C4 C2 114.4(2) . . . ?
O1 C4 C3 26.5(2) . . . ?
O1 C4 C3 142.9(3) . . . ?
O1 C4 H1 95.5 . . . no
O1 C4 O1 169.2(2) 2 2 2 ?
O1 C4 O1 128.7(1) 2 2 2 ?
O1 C4 O2 76.7(1) 2 2 2 ?
O1 C4 O2 108.3(1) 2 2 2 ?
O1 C4 O3 78.86(12) 2 2 2 ?
O1 C4 O3 111.8(2) 2 2 2 ?
O1 C4 N1 59.63(12) 2 2 2 ?
O1 C4 N1 120.97(12) 2 2 2 ?
O1 C4 C1 84.60(12) 2 2 2 ?
O1 C4 C2 70.79(12) 2 2 2 ?
O1 C4 C2 99.6(2) 2 2 2 ?
O1 C4 C3 61.5(2) 2 2 2 ?
O1 C4 C3 112.4(2) 2 2 2 ?
O2 C4 O2 126.8(3) . . . ?
O2 C4 O3 66.9(2) . . . ?
O2 C4 O3 62.7(2) . . . ?
O2 C4 N1 26.9(2) . . . ?
O2 C4 N1 148.0(3) . . . ?
O2 C4 C1 116.6(1) . . . ?
O2 C4 C2 86.7(1) . . . ?
O2 C4 C2 146.1(2) . . . ?
O2 C4 C3 58.2(2) . . . ?
O2 C4 C3 168.7(2) . . . ?
O2 C4 H1 63.4 . . . no
N1 C4 N1 174.5(3) . . . ?
N1 C4 C1 92.7(2) . . . ?
N1 C4 C2 62.3(2) . . . ?
N1 C4 C2 123.2(2) . . . ?
N1 C4 C3 33.2(2) . . . ?
N1 C4 C3 152.3(4) . . . ?
N1 C4 H1 87.3 . . . no
C1 C4 C2 30.48(10) . . . ?
C1 C4 C2 30.48(10) . . . ?
C1 C4 C3 59.6(2) . . . ?
C1 C4 C3 59.6(2) . . . ?
C1 C4 H1 180.0 . . . no
C2 C4 C2 61.0(2) . . . ?
C2 C4 C3 29.1(2) . . . ?
C2 C4 C3 90.1(3) . . . ?
C2 C4 H1 149.5 . . . no
C3 C4 C3 119.2(5) . . . ?
C3 C4 H1 120.4 . . . no

loop_
_geom_bond_atom_site_label_1
_geom_bond_atom_site_label_2
_geom_bond_distance
_geom_bond_publ_flag
BR1 O1 2.931(5) ?
BR1 O1 2.929(4) ?
BR1 O2 3.481(5) ?
BR1 O3 3.392(4) ?
BR1 O3 3.595(4) ?
BR1 O3 3.478(4) ?
BR1 N1 3.254(5) ?
BR1 N2 3.013(2) ?
BR1 C1 2.8224(7) ?
BR1 C2 1.870(3) ?
BR1 C3 2.899(4) ?
O1 O1 2.963(9) ?
O1 O2 2.161(7) ?
O1 O3 3.280(7) ?
O1 N1 1.212(5) ?
O1 N1 3.121(6) ?
O1 C2 2.858(5) ?
O1 C2 3.576(6) ?
O1 C3 2.316(5) ?
O1 C3 3.129(6) ?
O1 C4 3.469(4) ?
O1 C4 3.542(4) ?
O2 O3 3.193(6) ?
O2 O3 3.479(6) ?
O2 O3 3.293(6) ?
O2 N1 1.225(6) ?
O2 N2 3.594(6) ?
O2 C1 3.466(5) ?
O2 C2 3.528(5) ?
O2 C2 3.303(6) ?
O2 C3 2.298(5) ?
O2 C4 2.704(4) ?
O2 H1 2.43 no
O3 O3 2.182(8) ?
O3 N1 3.104(6) ?
O3 N2 1.223(5) ?
O3 C1 2.296(6) ?
O3 C2 3.112(5) ?
O3 C2 3.182(5) ?
O3 C4 3.493(6) ?
O3 H1 2.60 no
N1 N1 3.581(8) ?
N1 C2 2.510(6) ?
N1 C3 1.475(5) ?
N1 C4 2.424(4) ?
N1 H1 2.56 no
N2 C1 1.468(8) ?
N2 C2 2.461(6) ?
N2 C2 2.461(6) ?
N2 H1 2.91 no
C1 C2 1.399(4) ?
C1 C2 1.399(4) ?
C1 C3 2.377(6) ?
C1 C3 2.377(6) ?
C1 C4 2.756(8) ?
C2 C2 2.465(7) ?
C2 C3 1.394(5) ?
C2 C3 2.797(5) ?
C2 C4 2.430(6) ?
C2 H1 3.29 no
C3 C3 2.386(7) ?
C3 C4 1.383(5) ?
C3 H1 2.04 no
C4 H1 0.96 no

loop_
_geom_contact_atom_site_label_1
_geom_contact_atom_site_label_2
_geom_contact_distance
_geom_contact_site_symmetry_2
_geom_contact_publ_flag
O1 O1 2.963(9) 2 no
O1 N1 3.121(6) 2 no
O1 C3 3.129(6) 2 no
O1 O3 3.280(7) 3 no
O1 C4 3.542(4) 1_554 no
O1 C2 3.576(6) 2 no
O2 O3 3.193(6) 3 no
O2 O3 3.293(6) 2_566 no
O2 C2 3.303(6) 4_556 no
O2 C1 3.466(5) 3 no
O2 O3 3.479(6) 1_565 no
O2 N2 3.594(6) 1_565 no
O3 H1 2.5995 1_545 no
O3 N1 3.104(6) 3_445 no
O3 C4 3.493(6) 1_545 no
N1 N1 3.581(8) 2 no
N2 H1 2.9118 1_545 no
